data_4034138
loop_
_publ_author_name
'Kumar, Sushil'
'Pola, Someshwar'
'Huang, Chih-Wei'
'Islam, Md Minarul'
'Venkateswarlu, Samala'
'Tao, Yu-Tai'

_publ_section_title
;
 Polysubstituted Hexa-cata-hexabenzocoronenes: Syntheses,
 Characterization, and Their Potential as Semiconducting Materials in
 Transistor Applications.
;
_journal_issue 13
_journal_name_full 'The Journal of organic chemistry'
_journal_page_first 8562
_journal_page_last 8570
_journal_paper_doi 10.1021/acs.joc.9b00802
_journal_volume 84
_journal_year 2019
_chemical_formula_moiety 'C48 H16 F8'
_chemical_formula_sum 'C48 H16 F8'
_chemical_formula_weight 744.61
_space_group_IT_number 14
_space_group_name_Hall '-P 2ybc'
_space_group_name_H-M_alt 'P 1 21/c 1'
_symmetry_cell_setting monoclinic
_symmetry_space_group_name_H-M 'P 1 21/c 1'
_atom_sites_solution_hydrogens geom
_atom_sites_solution_primary direct
_atom_sites_solution_secondary difmap
_audit_creation_method SHELXL-97
_cell_angle_alpha 90.00
_cell_angle_beta 103.980(6)
_cell_angle_gamma 90.00
_cell_formula_units_Z 4
_cell_length_a 26.541(6)
_cell_length_b 8.0612(19)
_cell_length_c 14.582(3)
_cell_measurement_reflns_used 7050
_cell_measurement_temperature 200(2)
_cell_measurement_theta_max 24.455
_cell_measurement_theta_min 2.647
_cell_volume 3027.4(12)
_computing_molecular_graphics 'Ortep-3 for Windows (Farrugia, 1997)'
_computing_publication_material 'WinGX publication routines (Farrugia, 2005)'
_computing_structure_refinement 'SHELXL-2014/7 (Sheldrick, 2014)'
_computing_structure_solution 'SHELXL-2014/7 (Sheldrick, 2014)'
_diffrn_ambient_temperature 200(2)
_diffrn_measured_fraction_theta_full 0.989
_diffrn_measured_fraction_theta_max 0.989
_diffrn_measurement_device_type 'D8 Venture'
_diffrn_radiation_monochromator graphite
_diffrn_radiation_source 'fine-focus sealed tube'
_diffrn_radiation_type MoK\a
_diffrn_radiation_wavelength 0.71073
_diffrn_reflns_av_R_equivalents 0.1109
_diffrn_reflns_av_sigmaI/netI 0.0758
_diffrn_reflns_limit_h_max 31
_diffrn_reflns_limit_h_min -31
_diffrn_reflns_limit_k_max 9
_diffrn_reflns_limit_k_min -9
_diffrn_reflns_limit_l_max 14
_diffrn_reflns_limit_l_min -17
_diffrn_reflns_number 33862
_diffrn_reflns_theta_full 25.09
_diffrn_reflns_theta_max 25.09
_diffrn_reflns_theta_min 2.37
_exptl_absorpt_coefficient_mu 0.129
_exptl_absorpt_correction_T_max 0.9987
_exptl_absorpt_correction_T_min 0.9822
_exptl_absorpt_correction_type multi-scan
_exptl_absorpt_process_details SADABS
_exptl_crystal_colour yellow
_exptl_crystal_density_diffrn 1.634
_exptl_crystal_density_method 'not measured'
_exptl_crystal_description prism
_exptl_crystal_F_000 1504
_exptl_crystal_size_max 0.14
_exptl_crystal_size_mid 0.09
_exptl_crystal_size_min 0.01
_refine_diff_density_max 1.385
_refine_diff_density_min -0.947
_refine_diff_density_rms 0.203
_refine_ls_extinction_method none
_refine_ls_goodness_of_fit_ref 1.897
_refine_ls_hydrogen_treatment constr
_refine_ls_matrix_type full
_refine_ls_number_parameters 500
_refine_ls_number_reflns 5329
_refine_ls_number_restraints 0
_refine_ls_restrained_S_all 1.897
_refine_ls_R_factor_all 0.2089
_refine_ls_R_factor_gt 0.1676
_refine_ls_shift/su_max 0.042
_refine_ls_shift/su_mean 0.006
_refine_ls_structure_factor_coef Fsqd
_refine_ls_weighting_details 'calc w=1/[\s^2^(Fo^2^)+(0.2000P)^2^+0.0000P] where P=(Fo^2^+2Fc^2^)/3'
_refine_ls_weighting_scheme calc
_refine_ls_wR_factor_gt 0.4476
_refine_ls_wR_factor_ref 0.4729
_reflns_number_gt 3681
_reflns_number_total 5329
_reflns_threshold_expression >2sigma(I)
_cod_data_source_file jo9b00802_si_007.cif
_cod_data_source_block d21043
_cod_original_cell_volume 3027.5(11)
_cod_original_sg_symbol_H-M 'P 21/c'
_cod_database_code 4034138

loop_
_symmetry_equiv_pos_as_xyz
'x, y, z'
'-x, y+1/2, -z+1/2'
'-x, -y, -z'
'x, -y-1/2, z-1/2'

loop_
_atom_site_label
_atom_site_type_symbol
_atom_site_fract_x
_atom_site_fract_y
_atom_site_fract_z
_atom_site_U_iso_or_equiv
_atom_site_adp_type
_atom_site_occupancy
_atom_site_symmetry_multiplicity
_atom_site_calc_flag
_atom_site_refinement_flags
C1 C 0.5545(4) 0.0400(16) 0.9226(7) 0.030(3) Uani 1 1 d .
C2 C 0.5129(4) 0.0191(14) 0.8480(8) 0.029(3) Uani 1 1 d .
H2 H 0.4791 0.0447 0.8550 0.035 Uiso 1 1 calc R
C3 C 0.5192(4) -0.0392(13) 0.7619(7) 0.026(2) Uani 1 1 d .
C4 C 0.4781(4) -0.0436(13) 0.6792(7) 0.021(2) Uani 1 1 d .
C5 C 0.4225(4) -0.0770(14) 0.6812(7) 0.025(2) Uani 1 1 d .
C6 C 0.4114(4) -0.1510(14) 0.7617(8) 0.025(2) Uani 1 1 d .
H6 H 0.4377 -0.1682 0.8180 0.031 Uiso 1 1 calc R
C7 C 0.3602(4) -0.1977(13) 0.7545(8) 0.029(3) Uani 1 1 d .
C8 C 0.3213(4) -0.1793(14) 0.6751(8) 0.032(3) Uani 1 1 d .
H8 H 0.2870 -0.2160 0.6727 0.039 Uiso 1 1 calc R
C9 C 0.3338(4) -0.1051(15) 0.5982(8) 0.027(2) Uani 1 1 d .
C10 C 0.3843(4) -0.0426(13) 0.5995(7) 0.022(2) Uani 1 1 d .
C11 C 0.3967(4) 0.0307(14) 0.5176(7) 0.025(2) Uani 1 1 d .
C12 C 0.4471(4) 0.0175(14) 0.5091(7) 0.024(2) Uani 1 1 d .
C13 C 0.4883(4) -0.0250(13) 0.5899(7) 0.021(2) Uani 1 1 d .
C14 C 0.4582(4) 0.0438(13) 0.4184(8) 0.025(2) Uani 1 1 d .
C15 C 0.4204(4) 0.0951(14) 0.3413(7) 0.024(2) Uani 1 1 d .
C16 C 0.3728(4) 0.1705(14) 0.3623(8) 0.027(2) Uani 1 1 d .
C17 C 0.3604(4) 0.1345(14) 0.4476(7) 0.026(2) Uani 1 1 d .
C18 C 0.3178(4) 0.2071(15) 0.4715(9) 0.033(3) Uani 1 1 d .
H18 H 0.3086 0.1770 0.5283 0.040 Uiso 1 1 calc R
C19 C 0.2888(4) 0.3244(15) 0.4110(8) 0.032(3) Uani 1 1 d .
H19 H 0.2607 0.3797 0.4278 0.038 Uiso 1 1 calc R
C20 C 0.3012(4) 0.3600(16) 0.3256(9) 0.036(3) Uani 1 1 d .
H20 H 0.2802 0.4347 0.2823 0.043 Uiso 1 1 calc R
C21 C 0.3429(4) 0.2895(14) 0.3041(8) 0.026(2) Uani 1 1 d .
H21 H 0.3521 0.3215 0.2476 0.032 Uiso 1 1 calc R
C22 C 0.4285(4) 0.0705(14) 0.2494(8) 0.028(3) Uani 1 1 d .
C23 C 0.3878(4) 0.0447(14) 0.1668(7) 0.024(2) Uani 1 1 d .
C24 C 0.3959(4) -0.0086(15) 0.0814(8) 0.032(3) Uani 1 1 d .
H24 H 0.3678 -0.0227 0.0276 0.039 Uiso 1 1 calc R
C25 C 0.0519(5) 0.5444(16) 0.1238(8) 0.032(2) Uani 1 1 d .
C26 C 0.1042(4) 0.5066(15) 0.1709(8) 0.031(3) Uani 1 1 d .
H26 H 0.1321 0.5150 0.1408 0.037 Uiso 1 1 calc R
C27 C 0.1111(4) 0.4565(16) 0.2638(8) 0.033(3) Uani 1 1 d .
C28 C 0.0713(5) 0.4279(14) 0.3091(8) 0.030(3) Uani 1 1 d .
C29 C 0.0207(4) 0.4605(14) 0.2555(8) 0.026(2) Uani 1 1 d .
C30 C 0.0118(4) 0.5207(15) 0.1625(8) 0.030(3) Uani 1 1 d .
H30 H -0.0226 0.5443 0.1275 0.036 Uiso 1 1 calc R
C31 C -0.0232(4) 0.4547(15) 0.2994(8) 0.027(2) Uani 1 1 d .
C32 C -0.0128(4) 0.4750(14) 0.3992(7) 0.025(2) Uani 1 1 d .
C33 C 0.0401(4) 0.4552(15) 0.4536(7) 0.028(3) Uani 1 1 d .
C34 C 0.0794(4) 0.3983(14) 0.4111(8) 0.026(2) Uani 1 1 d .
C35 C 0.1257(4) 0.3323(15) 0.4700(7) 0.026(2) Uani 1 1 d .
C36 C 0.1556(4) 0.2099(14) 0.4373(8) 0.031(3) Uani 1 1 d .
H36 H 0.1464 0.1783 0.3727 0.038 Uiso 1 1 calc R
C37 C 0.1979(4) 0.1355(15) 0.4974(9) 0.035(3) Uani 1 1 d .
H37 H 0.2171 0.0535 0.4738 0.042 Uiso 1 1 calc R
C38 C 0.2121(4) 0.1795(16) 0.5908(9) 0.037(3) Uani 1 1 d .
H38 H 0.2423 0.1320 0.6307 0.044 Uiso 1 1 calc R
C39 C 0.1835(4) 0.2905(15) 0.6270(8) 0.031(3) Uani 1 1 d .
H39 H 0.1931 0.3139 0.6928 0.037 Uiso 1 1 calc R
C40 C 0.1391(4) 0.3737(15) 0.5687(8) 0.033(3) Uani 1 1 d .
C41 C 0.1043(4) 0.4700(13) 0.6080(8) 0.026(2) Uani 1 1 d .
C42 C 0.0528(4) 0.4839(15) 0.5556(8) 0.028(2) Uani 1 1 d .
C43 C 0.1186(4) 0.5466(15) 0.7001(8) 0.031(3) Uani 1 1 d .
C44 C 0.1668(5) 0.6051(16) 0.7445(9) 0.036(3) Uani 1 1 d .
C45 C 0.1790(4) 0.6772(16) 0.8309(8) 0.033(3) Uani 1 1 d .
H45 H 0.2132 0.7150 0.8583 0.040 Uiso 1 1 calc R
C46 C 0.1403(5) 0.6934(15) 0.8770(7) 0.032(2) Uani 1 1 d .
C47 C 0.0900(4) 0.6555(14) 0.8364(8) 0.030(3) Uani 1 1 d .
H47 H 0.0636 0.6834 0.8676 0.036 Uiso 1 1 calc R
C48 C 0.0769(4) 0.5752(14) 0.7482(7) 0.026(2) Uani 1 1 d .
F1 F 0.5476(3) 0.1039(10) 1.0054(5) 0.0430(19) Uani 1 1 d .
F2 F 0.3490(3) -0.2682(10) 0.8326(5) 0.0459(19) Uani 1 1 d .
F3 F 0.2971(2) -0.1101(9) 0.5159(5) 0.0372(17) Uani 1 1 d .
F4 F 0.3380(2) 0.0567(9) 0.1721(5) 0.0372(17) Uani 1 1 d .
F5 F 0.0436(3) 0.6065(10) 0.0341(5) 0.0431(19) Uani 1 1 d .
F6 F 0.1616(2) 0.4399(8) 0.3122(5) 0.0357(17) Uani 1 1 d .
F7 F 0.2044(3) 0.6041(10) 0.6956(5) 0.0427(18) Uani 1 1 d .
F8 F 0.1523(3) 0.7696(10) 0.9620(5) 0.0449(19) Uani 1 1 d .

loop_
_atom_site_aniso_label
_atom_site_aniso_U_11
_atom_site_aniso_U_22
_atom_site_aniso_U_33
_atom_site_aniso_U_23
_atom_site_aniso_U_13
_atom_site_aniso_U_12
C1 0.037(7) 0.044(7) 0.010(5) -0.006(5) 0.004(5) 0.006(5)
C2 0.032(6) 0.028(6) 0.026(6) -0.009(5) 0.008(5) -0.003(5)
C3 0.042(6) 0.024(6) 0.017(5) 0.003(4) 0.016(5) -0.012(5)
C4 0.021(5) 0.022(6) 0.023(6) 0.004(4) 0.008(4) 0.001(4)
C5 0.030(6) 0.035(7) 0.012(5) 0.004(4) 0.009(4) -0.002(5)
C6 0.028(6) 0.027(6) 0.025(6) 0.010(5) 0.013(5) 0.002(5)
C7 0.035(6) 0.023(6) 0.028(6) 0.011(5) 0.006(5) -0.001(5)
C8 0.030(6) 0.033(7) 0.040(7) 0.009(5) 0.021(5) -0.005(5)
C9 0.024(6) 0.035(6) 0.022(6) -0.005(5) 0.007(5) -0.001(5)
C10 0.025(6) 0.016(5) 0.026(6) -0.002(4) 0.006(4) 0.003(4)
C11 0.028(6) 0.028(6) 0.019(6) -0.003(4) 0.006(4) 0.006(5)
C12 0.021(5) 0.030(6) 0.017(5) 0.007(4) 0.000(4) 0.007(4)
C13 0.019(5) 0.026(6) 0.013(5) 0.005(4) -0.003(4) 0.000(4)
C14 0.032(6) 0.023(6) 0.024(6) 0.003(4) 0.012(5) -0.007(5)
C15 0.020(5) 0.027(6) 0.023(6) 0.006(4) -0.001(4) 0.000(4)
C16 0.024(6) 0.024(6) 0.035(6) 0.004(5) 0.008(5) 0.001(4)
C17 0.023(6) 0.035(7) 0.020(6) -0.003(5) 0.007(4) -0.003(5)
C18 0.029(6) 0.037(7) 0.034(7) 0.010(5) 0.009(5) 0.002(5)
C19 0.022(6) 0.037(7) 0.032(6) -0.002(5) 0.000(5) -0.002(5)
C20 0.027(6) 0.038(7) 0.045(7) 0.009(6) 0.013(5) -0.001(5)
C21 0.027(6) 0.027(6) 0.026(6) -0.001(4) 0.007(5) 0.006(5)
C22 0.020(6) 0.030(6) 0.031(6) 0.009(5) 0.003(5) -0.005(5)
C23 0.021(5) 0.029(6) 0.021(6) 0.002(4) 0.003(4) -0.005(4)
C24 0.028(6) 0.038(7) 0.026(6) -0.004(5) -0.003(5) -0.009(5)
C25 0.044(5) 0.037(5) 0.016(4) 0.007(3) 0.005(4) -0.001(4)
C26 0.040(7) 0.036(7) 0.018(6) -0.012(5) 0.008(5) -0.004(5)
C27 0.030(6) 0.043(7) 0.029(6) 0.004(5) 0.013(5) 0.000(5)
C28 0.050(7) 0.023(6) 0.022(6) -0.007(4) 0.019(5) -0.008(5)
C29 0.025(6) 0.029(6) 0.025(6) 0.001(5) 0.009(5) 0.005(5)
C30 0.026(6) 0.035(7) 0.025(6) -0.004(5) 0.000(5) -0.008(5)
C31 0.025(6) 0.034(7) 0.022(6) 0.002(5) 0.004(5) 0.006(5)
C32 0.033(6) 0.027(6) 0.013(5) -0.005(4) -0.001(5) 0.000(5)
C33 0.027(6) 0.040(7) 0.017(6) -0.002(5) 0.005(5) 0.001(5)
C34 0.029(6) 0.028(6) 0.022(6) 0.001(4) 0.005(5) 0.004(5)
C35 0.017(5) 0.042(7) 0.019(5) -0.003(5) 0.004(4) 0.001(5)
C36 0.040(7) 0.027(6) 0.028(6) -0.010(5) 0.009(5) 0.004(5)
C37 0.029(6) 0.031(7) 0.049(8) 0.012(5) 0.019(5) 0.009(5)
C38 0.027(6) 0.039(7) 0.041(7) 0.010(6) 0.003(5) 0.006(5)
C39 0.035(6) 0.031(7) 0.026(6) 0.005(5) 0.006(5) 0.005(5)
C40 0.034(6) 0.039(7) 0.023(6) 0.007(5) 0.000(5) 0.003(5)
C41 0.034(6) 0.020(6) 0.029(6) -0.004(4) 0.015(5) -0.009(5)
C42 0.030(6) 0.034(6) 0.020(6) 0.003(5) 0.008(5) 0.002(5)
C43 0.029(6) 0.039(7) 0.023(6) 0.001(5) 0.003(5) -0.005(5)
C44 0.038(7) 0.040(7) 0.034(7) 0.008(5) 0.014(6) 0.003(5)
C45 0.030(6) 0.044(8) 0.023(6) 0.003(5) 0.001(5) 0.001(5)
C46 0.044(5) 0.037(5) 0.016(4) 0.007(3) 0.005(4) -0.001(4)
C47 0.038(6) 0.026(6) 0.028(6) 0.008(5) 0.013(5) 0.009(5)
C48 0.033(6) 0.027(6) 0.020(6) 0.001(4) 0.009(5) 0.000(5)
F1 0.049(4) 0.055(5) 0.026(4) -0.009(3) 0.011(3) 0.004(3)
F2 0.048(4) 0.053(5) 0.044(4) 0.016(4) 0.026(3) -0.008(4)
F3 0.024(3) 0.055(5) 0.032(4) 0.003(3) 0.005(3) -0.005(3)
F4 0.032(4) 0.043(4) 0.034(4) 0.005(3) 0.003(3) 0.000(3)
F5 0.050(4) 0.054(5) 0.025(4) 0.002(3) 0.010(3) -0.015(3)
F6 0.037(4) 0.037(4) 0.037(4) 0.000(3) 0.017(3) -0.001(3)
F7 0.037(4) 0.056(5) 0.038(4) -0.003(3) 0.016(3) -0.008(3)
F8 0.048(4) 0.045(5) 0.037(4) -0.012(3) 0.000(3) 0.003(4)

loop_
_atom_type_symbol
_atom_type_description
_atom_type_scat_dispersion_real
_atom_type_scat_dispersion_imag
_atom_type_scat_source
C C 0.0033 0.0016 'International Tables Vol C Tables 4.2.6.8 and 6.1.1.4'
H H 0.0000 0.0000 'International Tables Vol C Tables 4.2.6.8 and 6.1.1.4'
F F 0.0171 0.0103 'International Tables Vol C Tables 4.2.6.8 and 6.1.1.4'

loop_
_geom_angle_atom_site_label_1
_geom_angle_atom_site_label_2
_geom_angle_atom_site_label_3
_geom_angle
_geom_angle_site_symmetry_1
_geom_angle_site_symmetry_3
C24 C1 F1 116.6(9) 3_656 .
C24 C1 C2 123.5(10) 3_656 .
F1 C1 C2 119.8(10) . .
C1 C2 C3 120.9(11) . .
C1 C2 H2 119.6 . .
C3 C2 H2 119.6 . .
C2 C3 C4 122.7(10) . .
C2 C3 C22 119.2(10) . 3_656
C4 C3 C22 117.2(9) . 3_656
C13 C4 C3 120.4(9) . .
C13 C4 C5 116.6(9) . .
C3 C4 C5 123.0(9) . .
C10 C5 C6 122.8(10) . .
C10 C5 C4 117.4(9) . .
C6 C5 C4 119.6(9) . .
C7 C6 C5 116.7(10) . .
C7 C6 H6 121.7 . .
C5 C6 H6 121.7 . .
C8 C7 F2 118.8(10) . .
C8 C7 C6 124.2(10) . .
F2 C7 C6 117.0(9) . .
C7 C8 C9 117.2(10) . .
C7 C8 H8 121.4 . .
C9 C8 H8 121.4 . .
F3 C9 C8 116.5(9) . .
F3 C9 C10 119.7(9) . .
C8 C9 C10 123.4(10) . .
C5 C10 C9 115.3(10) . .
C5 C10 C11 121.9(9) . .
C9 C10 C11 122.3(10) . .
C12 C11 C10 117.6(9) . .
C12 C11 C17 117.7(10) . .
C10 C11 C17 124.3(9) . .
C11 C12 C14 119.4(9) . .
C11 C12 C13 120.4(10) . .
C14 C12 C13 120.2(9) . .
C4 C13 C12 120.4(9) . .
C4 C13 C14 118.4(9) . 3_656
C12 C13 C14 121.1(10) . 3_656
C15 C14 C12 121.6(10) . .
C15 C14 C13 119.6(9) . 3_656
C12 C14 C13 118.7(10) . 3_656
C14 C15 C22 118.8(10) . .
C14 C15 C16 116.0(10) . .
C22 C15 C16 125.2(9) . .
C17 C16 C21 117.7(10) . .
C17 C16 C15 119.4(10) . .
C21 C16 C15 122.6(10) . .
C18 C17 C16 121.2(10) . .
C18 C17 C11 119.8(10) . .
C16 C17 C11 118.6(9) . .
C17 C18 C19 119.1(11) . .
C17 C18 H18 120.5 . .
C19 C18 H18 120.5 . .
C20 C19 C18 119.5(11) . .
C20 C19 H19 120.3 . .
C18 C19 H19 120.3 . .
C21 C20 C19 120.5(11) . .
C21 C20 H20 119.8 . .
C19 C20 H20 119.8 . .
C20 C21 C16 121.8(11) . .
C20 C21 H21 119.1 . .
C16 C21 H21 119.1 . .
C23 C22 C15 124.1(9) . .
C23 C22 C3 115.2(10) . 3_656
C15 C22 C3 119.8(9) . 3_656
F4 C23 C24 116.3(9) . .
F4 C23 C22 119.7(9) . .
C24 C23 C22 123.7(10) . .
C1 C24 C23 117.5(10) 3_656 .
C1 C24 H24 121.3 3_656 .
C23 C24 H24 121.3 . .
C30 C25 F5 119.7(10) . .
C30 C25 C26 123.4(10) . .
F5 C25 C26 116.9(10) . .
C27 C26 C25 114.6(10) . .
C27 C26 H26 122.7 . .
C25 C26 H26 122.7 . .
F6 C27 C26 114.6(10) . .
F6 C27 C28 120.2(10) . .
C26 C27 C28 125.2(11) . .
C27 C28 C29 115.9(10) . .
C27 C28 C34 124.2(11) . .
C29 C28 C34 118.8(10) . .
C30 C29 C28 121.2(10) . .
C30 C29 C31 117.8(10) . .
C28 C29 C31 120.4(10) . .
C25 C30 C29 119.4(10) . .
C25 C30 H30 120.3 . .
C29 C30 H30 120.3 . .
C32 C31 C48 115.9(10) . 3_566
C32 C31 C29 117.7(10) . .
C48 C31 C29 126.4(10) 3_566 .
C31 C32 C42 121.2(10) . 3_566
C31 C32 C33 118.3(10) . .
C42 C32 C33 120.5(10) 3_566 .
C34 C33 C32 121.1(10) . .
C34 C33 C42 119.0(10) . .
C32 C33 C42 119.8(10) . .
C35 C34 C33 118.6(10) . .
C35 C34 C28 124.5(10) . .
C33 C34 C28 116.6(10) . .
C34 C35 C36 122.0(10) . .
C34 C35 C40 119.2(10) . .
C36 C35 C40 118.3(10) . .
C37 C36 C35 121.5(11) . .
C37 C36 H36 119.2 . .
C35 C36 H36 119.2 . .
C38 C37 C36 120.3(11) . .
C38 C37 H37 119.8 . .
C36 C37 H37 119.8 . .
C39 C38 C37 120.7(11) . .
C39 C38 H38 119.6 . .
C37 C38 H38 119.6 . .
C38 C39 C40 122.0(11) . .
C38 C39 H39 119.0 . .
C40 C39 H39 119.0 . .
C41 C40 C35 120.1(10) . .
C41 C40 C39 122.1(10) . .
C35 C40 C39 116.9(11) . .
C42 C41 C40 117.7(10) . .
C42 C41 C43 118.5(10) . .
C40 C41 C43 123.8(10) . .
C41 C42 C32 120.5(10) . 3_566
C41 C42 C33 119.9(10) . .
C32 C42 C33 119.7(10) 3_566 .
C44 C43 C41 126.4(11) . .
C44 C43 C48 116.5(10) . .
C41 C43 C48 117.0(10) . .
C45 C44 F7 116.7(11) . .
C45 C44 C43 125.0(11) . .
F7 C44 C43 118.0(11) . .
C44 C45 C46 117.4(11) . .
C44 C45 H45 121.3 . .
C46 C45 H45 121.3 . .
F8 C46 C47 119.4(11) . .
F8 C46 C45 117.2(10) . .
C47 C46 C45 122.8(11) . .
C46 C47 C48 120.1(11) . .
C46 C47 H47 120.0 . .
C48 C47 H47 120.0 . .
C47 C48 C31 120.8(10) . 3_566
C47 C48 C43 117.6(10) . .
C31 C48 C43 121.0(10) 3_566 .

loop_
_geom_bond_atom_site_label_1
_geom_bond_atom_site_label_2
_geom_bond_distance
_geom_bond_site_symmetry_2
C1 C24 1.355(16) 3_656
C1 F1 1.365(12) .
C1 C2 1.360(15) .
C2 C3 1.388(15) .
C2 H2 0.9500 .
C3 C4 1.419(15) .
C3 C22 1.458(15) 3_656
C4 C13 1.401(15) .
C4 C5 1.506(15) .
C5 C10 1.393(15) .
C5 C6 1.408(14) .
C6 C7 1.391(15) .
C6 H6 0.9500 .
C7 C8 1.360(16) .
C7 F2 1.368(13) .
C8 C9 1.380(15) .
C8 H8 0.9500 .
C9 F3 1.351(12) .
C9 C10 1.429(15) .
C10 C11 1.440(15) .
C11 C12 1.376(15) .
C11 C17 1.481(15) .
C12 C14 1.439(15) .
C12 C13 1.442(14) .
C13 C14 1.463(15) 3_656
C14 C15 1.377(15) .
C14 C13 1.463(15) 3_656
C15 C22 1.422(16) .
C15 C16 1.498(15) .
C16 C17 1.392(15) .
C16 C21 1.395(15) .
C17 C18 1.391(15) .
C18 C19 1.392(16) .
C18 H18 0.9500 .
C19 C20 1.393(17) .
C19 H19 0.9500 .
C20 C21 1.346(16) .
C20 H20 0.9500 .
C21 H21 0.9500 .
C22 C23 1.425(15) .
C22 C3 1.458(15) 3_656
C23 F4 1.345(12) .
C23 C24 1.383(16) .
C24 C1 1.355(16) 3_656
C24 H24 0.9500 .
C25 C30 1.334(16) .
C25 F5 1.368(13) .
C25 C26 1.425(16) .
C26 C27 1.384(16) .
C26 H26 0.9500 .
C27 F6 1.363(13) .
C27 C28 1.394(16) .
C28 C29 1.404(16) .
C28 C34 1.470(15) .
C29 C30 1.406(16) .
C29 C31 1.462(15) .
C30 H30 0.9500 .
C31 C32 1.423(15) .
C31 C48 1.447(15) 3_566
C32 C42 1.419(16) 3_566
C32 C33 1.445(15) .
C33 C34 1.413(15) .
C33 C42 1.461(15) .
C34 C35 1.420(15) .
C35 C36 1.419(15) .
C35 C40 1.436(15) .
C36 C37 1.382(16) .
C36 H36 0.9500 .
C37 C38 1.369(18) .
C37 H37 0.9500 .
C38 C39 1.361(17) .
C38 H38 0.9500 .
C39 C40 1.442(15) .
C39 H39 0.9500 .
C40 C41 1.427(16) .
C41 C42 1.401(16) .
C41 C43 1.443(16) .
C42 C32 1.419(16) 3_566
C43 C44 1.369(17) .
C43 C48 1.464(16) .
C44 C45 1.353(17) .
C44 F7 1.360(13) .
C45 C46 1.363(16) .
C45 H45 0.9500 .
C46 F8 1.350(13) .
C46 C47 1.358(16) .
C47 C48 1.406(16) .
C47 H47 0.9500 .
C48 C31 1.447(15) 3_566
